data_7214806
loop_
_publ_author_name
'Zhang, Yu'
'Luo, Xiaobo'
'Yang, Zeli'
'Li, Gang'

_publ_section_title
;
 Metal--organic frameworks constructed from imidazole dicarboxylates
 bearing aromatic substituents at the 2-position
;
_journal_issue 21
_journal_name_full CrystEngComm
_journal_page_first 7382
_journal_paper_doi 10.1039/c2ce25912e
_journal_volume 14
_journal_year 2012
_chemical_formula_moiety 'Sr, C12 H8 N2 O4, H2 O'
_chemical_formula_sum 'C12 H10 N2 O5 Sr'
_chemical_formula_weight 349.84
_chemical_name_systematic
;
?
;
_space_group_crystal_system monoclinic
_space_group_IT_number 14
_space_group_name_Hall '-P 2ybc'
_space_group_name_H-M_alt 'P 1 21/c 1'
_symmetry_space_group_name_Hall '-P 2ybc'
_symmetry_space_group_name_H-M 'P 1 21/c 1'
_atom_sites_solution_hydrogens geom
_atom_sites_solution_primary direct
_atom_sites_solution_secondary difmap
_audit_creation_date 2011-05-11
_audit_creation_method
;
Olex2 1.1
(compiled 2011.02.15 svn.r1672, GUI svn.r3494)
;
_cell_angle_alpha 90.00
_cell_angle_beta 103.505(5)
_cell_angle_gamma 90.00
_cell_formula_units_Z 4
_cell_length_a 14.9469(7)
_cell_length_b 6.6581(2)
_cell_length_c 12.6986(5)
_cell_measurement_reflns_used 2384
_cell_measurement_temperature 290.5
_cell_measurement_theta_max 26.3151
_cell_measurement_theta_min 2.8957
_cell_volume 1228.80(9)
_computing_cell_refinement
;
CrysAlisPro, Agilent Technologies,
Version 1.171.34.49 (release 20-01-2011 CrysAlis171 .NET)
(compiled Jan 20 2011,15:58:25)
;
_computing_data_collection
;
CrysAlisPro, Agilent Technologies,
Version 1.171.34.49 (release 20-01-2011 CrysAlis171 .NET)
(compiled Jan 20 2011,15:58:25)
;
_computing_data_reduction
;
CrysAlisPro, Agilent Technologies,
Version 1.171.34.49 (release 20-01-2011 CrysAlis171 .NET)
(compiled Jan 20 2011,15:58:25)
;
_computing_molecular_graphics
;
O. V. Dolomanov, L. J. Bourhis, R. J. Gildea, J. A. K. Howard and H. Puschmann,
OLEX2: a complete structure solution, refinement and analysis program.
J. Appl. Cryst. (2009). 42, 339-341.
;
_computing_publication_material
;
O. V. Dolomanov, L. J. Bourhis, R. J. Gildea, J. A. K. Howard and H. Puschmann,
OLEX2: a complete structure solution, refinement and analysis program.
J. Appl. Cryst. (2009). 42, 339-341.
;
_computing_structure_refinement 'SHELXL-97 (Sheldrick, 1997)'
_computing_structure_solution 'A short history of SHELX (Sheldrick, 2007)'
_diffrn_ambient_temperature 290.5
_diffrn_detector_area_resol_mean 16.2312
_diffrn_measured_fraction_theta_full 0.999
_diffrn_measured_fraction_theta_max 0.999
_diffrn_measurement_details
;
1 omega -92.00 -67.00 1.0000 20.0000
omega____ theta____ kappa____ phi______ frames
- -17.1323 157.0000 157.0000 25

2 omega -53.00 -5.00 1.0000 20.0000
omega____ theta____ kappa____ phi______ frames
- 19.7885 -37.0000 120.0000 48

3 omega 12.00 45.00 1.0000 20.0000
omega____ theta____ kappa____ phi______ frames
- 19.7885 -37.0000 120.0000 33

4 omega -6.00 87.00 1.0000 20.0000
omega____ theta____ kappa____ phi______ frames
- 19.7885 37.0000 -60.0000 93

5 omega 9.00 34.00 1.0000 20.0000
omega____ theta____ kappa____ phi______ frames
- 19.7885 77.0000 150.0000 25

6 omega -50.00 -25.00 1.0000 20.0000
omega____ theta____ kappa____ phi______ frames
- 19.7885 -77.0000 -30.0000 25
;
_diffrn_measurement_device_type 'Xcalibur, Eos, Gemini'
_diffrn_measurement_method '\w scans'
_diffrn_orient_matrix_UB_11 0.0316708000
_diffrn_orient_matrix_UB_12 0.0811659000
_diffrn_orient_matrix_UB_13 0.0084718000
_diffrn_orient_matrix_UB_21 -0.0364341000
_diffrn_orient_matrix_UB_22 0.0676215000
_diffrn_orient_matrix_UB_23 -0.0209630000
_diffrn_orient_matrix_UB_31 -0.0070439000
_diffrn_orient_matrix_UB_32 0.0138304000
_diffrn_orient_matrix_UB_33 0.0528499000
_diffrn_radiation_monochromator graphite
_diffrn_radiation_type 'Mo K\a'
_diffrn_radiation_wavelength 0.7107
_diffrn_reflns_av_R_equivalents 0.0320
_diffrn_reflns_av_unetI/netI 0.0847
_diffrn_reflns_limit_h_max 15
_diffrn_reflns_limit_h_min -15
_diffrn_reflns_limit_k_max 7
_diffrn_reflns_limit_k_min -8
_diffrn_reflns_limit_l_max 18
_diffrn_reflns_limit_l_min -18
_diffrn_reflns_number 5692
_diffrn_reflns_theta_full 26.37
_diffrn_reflns_theta_max 26.3151
_diffrn_reflns_theta_min 2.8957
_diffrn_source 'Enhance (Mo) X-ray Source'
_exptl_absorpt_coefficient_mu 4.410
_exptl_absorpt_correction_T_max 1.00000
_exptl_absorpt_correction_T_min 0.70336
_exptl_absorpt_correction_type multi-scan
_exptl_absorpt_process_details
;
CrysAlisPro, Agilent Technologies,
Version 1.171.34.49 (release 20-01-2011 CrysAlis171 .NET)
(compiled Jan 20 2011,15:58:25)
Empirical absorption correction using spherical harmonics,
implemented in SCALE3 ABSPACK scaling algorithm.
;
_exptl_crystal_density_diffrn 1.891
_exptl_crystal_density_method 'not measured'
_exptl_crystal_F_000 696
_exptl_crystal_size_max 0.18
_exptl_crystal_size_mid 0.15
_exptl_crystal_size_min 0.15
_refine_diff_density_max 0.808
_refine_diff_density_min -0.751
_refine_diff_density_rms 0.093
_refine_ls_extinction_method none
_refine_ls_goodness_of_fit_ref 1.059
_refine_ls_hydrogen_treatment mixed
_refine_ls_matrix_type full
_refine_ls_number_parameters 180
_refine_ls_number_reflns 2506
_refine_ls_number_restraints 14
_refine_ls_restrained_S_all 1.057
_refine_ls_R_factor_all 0.0481
_refine_ls_R_factor_gt 0.0346
_refine_ls_shift/su_max 0.001
_refine_ls_shift/su_mean 0.000
_refine_ls_structure_factor_coef Fsqd
_refine_ls_weighting_details 'calc w=1/[\s^2^(Fo^2^)+(0.0372P)^2^+0.9528P] where P=(Fo^2^+2Fc^2^)/3'
_refine_ls_weighting_scheme calc
_refine_ls_wR_factor_gt 0.0779
_refine_ls_wR_factor_ref 0.0836
_reflns_number_gt 2067
_reflns_number_total 2506
_reflns_threshold_expression >2sigma(I)
_cod_data_source_file c2ce25912e.txt
_cod_data_source_block yzl47
_cod_database_code 7214806
_chemical_oxdiff_formula 'C11 H10 S O2'
_reflns_odcompleteness_completeness 99.82
_reflns_odcompleteness_iscentric 1
_reflns_odcompleteness_theta 26.32

loop_
_space_group_symop_id
_space_group_symop_operation_xyz
1 'x, y, z'
2 '-x, y+1/2, -z+1/2'
3 '-x, -y, -z'
4 'x, -y-1/2, z-1/2'

loop_
_atom_site_label
_atom_site_type_symbol
_atom_site_fract_x
_atom_site_fract_y
_atom_site_fract_z
_atom_site_U_iso_or_equiv
_atom_site_adp_type
_atom_site_occupancy
_atom_site_symmetry_multiplicity
_atom_site_calc_flag
_atom_site_refinement_flags
Sr1 Sr 0.47417(2) 0.06495(5) 0.32338(2) 0.01799(12) Uani 1 1 d .
O1 O 0.60844(17) -0.2856(4) -0.15237(17) 0.0228(5) Uani 1 1 d .
O2 O 0.58015(18) -0.3662(4) 0.00501(18) 0.0266(6) Uani 1 1 d .
O3 O 0.52613(16) -0.0675(3) 0.14438(18) 0.0189(5) Uani 1 1 d .
O4 O 0.59363(16) 0.2151(3) 0.21377(18) 0.0217(5) Uani 1 1 d .
O5 O 0.28224(18) 0.0764(4) 0.27725(19) 0.0298(6) Uani 1 1 d D
H5A H 0.3204 0.0929 0.3378 0.036 Uiso 1 1 d RD
N1 N 0.7178(2) 0.0350(4) -0.0643(2) 0.0206(6) Uani 1 1 d .
N2 N 0.7027(2) 0.2295(5) 0.0704(2) 0.0214(7) Uani 1 1 d .
C1 C 0.6135(2) -0.2501(5) -0.0537(2) 0.0182(7) Uani 1 1 d .
C2 C 0.6595(2) -0.0569(5) -0.0101(2) 0.0172(7) Uani 1 1 d .
C3 C 0.6486(2) 0.0629(5) 0.0741(3) 0.0168(7) Uani 1 1 d .
C4 C 0.5856(2) 0.0670(5) 0.1496(2) 0.0170(7) Uani 1 1 d .
C5 C 0.7423(2) 0.2084(5) -0.0144(3) 0.0202(7) Uani 1 1 d .
C6 C 0.8021(2) 0.3619(5) -0.0455(3) 0.0240(8) Uani 1 1 d .
C7 C 0.8403(3) 0.5151(6) 0.0236(4) 0.0394(10) Uani 1 1 d .
H7 H 0.8307 0.5188 0.0934 0.047 Uiso 1 1 calc R
C8 C 0.8922(3) 0.6626(7) -0.0091(4) 0.0491(12) Uani 1 1 d .
H8 H 0.9176 0.7635 0.0393 0.059 Uiso 1 1 calc R
C9 C 0.9075(3) 0.6644(7) -0.1118(4) 0.0513(9) Uani 1 1 d U
C10 C 0.8695(3) 0.5127(7) -0.1809(4) 0.0431(11) Uani 1 1 d .
H10 H 0.8790 0.5111 -0.2508 0.052 Uiso 1 1 calc R
C11 C 0.8169(3) 0.3604(6) -0.1494(3) 0.0368(10) Uani 1 1 d .
H11 H 0.7920 0.2589 -0.1977 0.044 Uiso 1 1 calc R
C12 C 0.9642(3) 0.8298(7) -0.1479(4) 0.0513(9) Uani 1 1 d U
H12A H 0.9354 0.9574 -0.1436 0.077 Uiso 1 1 calc R
H12B H 0.9680 0.8055 -0.2213 0.077 Uiso 1 1 calc R
H12C H 1.0250 0.8306 -0.1017 0.077 Uiso 1 1 calc R
H5B H 0.2735 0.0368 0.2122 0.062 Uiso 1 1 d RD
H2 H 0.705(3) 0.326(7) 0.106(3) 0.035(13) Uiso 1 1 d .

loop_
_atom_site_aniso_label
_atom_site_aniso_U_11
_atom_site_aniso_U_22
_atom_site_aniso_U_33
_atom_site_aniso_U_23
_atom_site_aniso_U_13
_atom_site_aniso_U_12
Sr1 0.0321(2) 0.00899(17) 0.01538(17) 0.00037(14) 0.01060(13) 0.00105(15)
O1 0.0373(14) 0.0169(12) 0.0156(12) -0.0024(10) 0.0094(10) -0.0040(11)
O2 0.0451(16) 0.0176(13) 0.0200(12) -0.0014(11) 0.0133(12) -0.0078(12)
O3 0.0279(13) 0.0113(11) 0.0194(11) 0.0016(10) 0.0095(10) -0.0027(11)
O4 0.0346(14) 0.0122(11) 0.0212(12) -0.0043(10) 0.0122(11) -0.0007(11)
O5 0.0430(15) 0.0311(15) 0.0161(12) -0.0012(12) 0.0084(11) -0.0020(13)
N1 0.0298(16) 0.0156(15) 0.0185(14) -0.0020(12) 0.0102(12) -0.0017(13)
N2 0.0300(17) 0.0143(15) 0.0210(15) -0.0054(14) 0.0084(13) -0.0053(13)
C1 0.0258(18) 0.0144(17) 0.0154(16) 0.0013(14) 0.0067(14) 0.0049(14)
C2 0.0249(17) 0.0148(16) 0.0123(15) 0.0031(14) 0.0051(13) 0.0018(15)
C3 0.0232(17) 0.0117(15) 0.0160(15) 0.0006(14) 0.0057(13) -0.0008(15)
C4 0.0240(17) 0.0129(16) 0.0144(16) 0.0035(15) 0.0048(13) 0.0042(15)
C5 0.0240(18) 0.0203(18) 0.0161(16) -0.0041(15) 0.0045(14) -0.0013(15)
C6 0.0253(19) 0.0226(18) 0.0257(18) 0.0008(16) 0.0093(15) -0.0007(16)
C7 0.051(3) 0.034(2) 0.037(2) -0.010(2) 0.018(2) -0.016(2)
C8 0.058(3) 0.036(3) 0.057(3) -0.009(2) 0.021(2) -0.022(2)
C9 0.0450(19) 0.042(2) 0.069(2) 0.0107(19) 0.0183(17) -0.0154(17)
C10 0.047(3) 0.044(3) 0.046(3) 0.010(2) 0.026(2) -0.007(2)
C11 0.048(3) 0.034(2) 0.033(2) -0.0019(19) 0.0184(19) -0.009(2)
C12 0.0450(19) 0.042(2) 0.069(2) 0.0107(19) 0.0183(17) -0.0154(17)

loop_
_atom_type_symbol
_atom_type_description
_atom_type_scat_dispersion_real
_atom_type_scat_dispersion_imag
_atom_type_scat_source
C C 0.0033 0.0016 'International Tables Vol C Tables 4.2.6.8 and 6.1.1.4'
H H 0.0000 0.0000 'International Tables Vol C Tables 4.2.6.8 and 6.1.1.4'
O O 0.0106 0.0060 'International Tables Vol C Tables 4.2.6.8 and 6.1.1.4'
N N 0.0061 0.0033 'International Tables Vol C Tables 4.2.6.8 and 6.1.1.4'
Sr Sr -1.5307 3.2498 'International Tables Vol C Tables 4.2.6.8 and 6.1.1.4'

loop_
_geom_angle_atom_site_label_1
_geom_angle_atom_site_label_2
_geom_angle_atom_site_label_3
_geom_angle
_geom_angle_site_symmetry_1
_geom_angle_site_symmetry_3
Sr1 Sr1 H5A 113.7 2_645 .
O1 Sr1 Sr1 41.99(5) 4_556 2_645
O1 Sr1 Sr1 100.53(5) 3_655 2_645
O1 Sr1 O1 131.39(4) 3_655 4_556
O1 Sr1 O2 172.69(7) 3_655 4_556
O1 Sr1 O2 47.13(6) 4_556 4_556
O1 Sr1 O3 61.42(7) 4_556 .
O1 Sr1 O3 70.53(7) 3_655 .
O1 Sr1 O4 67.25(7) 3_655 .
O1 Sr1 O5 63.73(7) 3_655 .
O1 Sr1 O5 137.96(7) 4_556 .
O1 Sr1 H5A 139.3 4_556 .
O1 Sr1 H5A 75.3 3_655 .
O1 Sr1 C1 23.75(7) 4_556 4_556
O1 Sr1 C1 155.13(7) 3_655 4_556
O1 Sr1 C4 64.55(7) 4_556 .
O1 Sr1 C4 68.74(8) 3_655 .
O2 Sr1 Sr1 133.57(6) 2_655 2_645
O2 Sr1 Sr1 81.74(5) 4_556 2_645
O2 Sr1 O1 113.87(7) 2_655 4_556
O2 Sr1 O1 114.73(7) 2_655 3_655
O2 Sr1 O2 67.16(9) 2_655 4_556
O2 Sr1 O3 171.35(7) 2_655 .
O2 Sr1 O4 139.33(8) 2_655 .
O2 Sr1 O4 97.54(8) 2_655 2_645
O2 Sr1 O5 69.89(8) 2_655 .
O2 Sr1 H5A 53.5 2_655 .
O2 Sr1 H5A 110.3 4_556 .
O2 Sr1 C1 90.12(8) 2_655 4_556
O2 Sr1 C1 23.83(7) 4_556 4_556
O2 Sr1 C4 107.29(8) 4_556 .
O2 Sr1 C4 162.84(9) 2_655 .
O3 Sr1 Sr1 37.93(5) . 2_645
O3 Sr1 Sr1 155.60(5) 2_655 2_645
O3 Sr1 O1 133.65(8) 2_655 4_556
O3 Sr1 O1 64.77(7) 2_655 3_655
O3 Sr1 O2 70.55(7) 2_655 2_655
O3 Sr1 O2 110.60(7) 2_655 4_556
O3 Sr1 O2 108.55(7) . 4_556
O3 Sr1 O3 118.06(6) 2_655 .
O3 Sr1 O4 75.33(7) 2_655 .
O3 Sr1 O4 156.79(8) 2_655 2_645
O3 Sr1 O5 88.07(7) 2_655 .
O3 Sr1 O5 108.30(7) . .
O3 Sr1 H5A 82.5 2_655 .
O3 Sr1 H5A 124.5 . .
O3 Sr1 C1 127.55(8) 2_655 4_556
O3 Sr1 C1 84.95(7) . 4_556
O3 Sr1 C4 24.12(8) . .
O3 Sr1 C4 97.86(8) 2_655 .
O4 Sr1 Sr1 42.11(5) 2_645 2_645
O4 Sr1 Sr1 81.04(5) . 2_645
O4 Sr1 O1 75.54(7) . 4_556
O4 Sr1 O1 105.34(7) 2_645 3_655
O4 Sr1 O1 69.10(7) 2_645 4_556
O4 Sr1 O2 81.05(7) 2_645 4_556
O4 Sr1 O2 106.50(7) . 4_556
O4 Sr1 O3 74.12(7) 2_645 .
O4 Sr1 O3 48.36(7) . .
O4 Sr1 O4 121.81(6) 2_645 .
O4 Sr1 O5 130.75(7) . .
O4 Sr1 O5 68.92(8) 2_645 .
O4 Sr1 H5A 74.5 2_645 .
O4 Sr1 H5A 141.8 . .
O4 Sr1 C1 93.57(8) . 4_556
O4 Sr1 C1 70.49(8) 2_645 4_556
O4 Sr1 C4 24.40(8) . .
O4 Sr1 C4 97.52(8) 2_645 .
O5 Sr1 Sr1 103.12(5) . 2_645
O5 Sr1 O2 122.72(7) . 4_556
O5 Sr1 H5A 16.4 . .
O5 Sr1 C1 131.26(8) . 4_556
O5 Sr1 C4 123.66(8) . .
C1 Sr1 Sr1 59.33(6) 4_556 2_645
C1 Sr1 H5A 124.5 4_556 .
C4 Sr1 Sr1 57.86(6) . 2_645
C4 Sr1 H5A 139.6 . .
C4 Sr1 C1 87.21(8) . 4_556
Sr1 O1 Sr1 95.50(8) 3_655 4
C1 O1 Sr1 96.5(2) . 4
C1 O1 Sr1 127.9(2) . 3_655
Sr1 O2 Sr1 112.84(9) 2_645 4
C1 O2 Sr1 91.64(19) . 4
C1 O2 Sr1 150.7(2) . 2_645
Sr1 O3 Sr1 99.80(7) 2_645 .
C4 O3 Sr1 93.51(18) . .
C4 O3 Sr1 136.5(2) . 2_645
Sr1 O4 Sr1 98.75(7) 2_655 .
C4 O4 Sr1 93.92(19) . .
C4 O4 Sr1 128.3(2) . 2_655
Sr1 O5 H5A 51.3 . .
Sr1 O5 H5B 96.5 . .
H5A O5 H5B 147.1 . .
C5 N1 C2 106.5(3) . .
C3 N2 H2 126(3) . .
C5 N2 C3 108.2(3) . .
C5 N2 H2 125(3) . .
O1 C1 Sr1 59.72(17) . 4
O1 C1 C2 116.4(3) . .
O2 C1 Sr1 64.53(18) . 4
O2 C1 O1 122.3(3) . .
O2 C1 C2 121.3(3) . .
C2 C1 Sr1 163.4(2) . 4
N1 C2 C1 119.1(3) . .
C3 C2 N1 109.6(3) . .
C3 C2 C1 131.1(3) . .
N2 C3 C4 118.0(3) . .
C2 C3 N2 105.3(3) . .
C2 C3 C4 135.8(3) . .
O3 C4 Sr1 62.37(16) . .
O3 C4 O4 123.4(3) . .
O3 C4 C3 119.9(3) . .
O4 C4 Sr1 61.68(16) . .
O4 C4 C3 116.6(3) . .
C3 C4 Sr1 173.9(2) . .
N1 C5 N2 110.4(3) . .
N1 C5 C6 126.3(3) . .
N2 C5 C6 123.3(3) . .
C7 C6 C5 122.0(3) . .
C7 C6 C11 118.4(3) . .
C11 C6 C5 119.5(3) . .
C6 C7 H7 119.5 . .
C8 C7 C6 121.0(4) . .
C8 C7 H7 119.5 . .
C7 C8 H8 119.2 . .
C9 C8 C7 121.6(4) . .
C9 C8 H8 119.2 . .
C8 C9 C12 121.3(4) . .
C10 C9 C8 117.7(4) . .
C10 C9 C12 121.0(4) . .
C9 C10 H10 119.1 . .
C9 C10 C11 121.8(4) . .
C11 C10 H10 119.1 . .
C6 C11 C10 119.5(4) . .
C6 C11 H11 120.3 . .
C10 C11 H11 120.3 . .
C9 C12 H12A 109.5 . .
C9 C12 H12B 109.5 . .
C9 C12 H12C 109.5 . .
H12A C12 H12B 109.5 . .
H12A C12 H12C 109.5 . .
H12B C12 H12C 109.5 . .

loop_
_geom_bond_atom_site_label_1
_geom_bond_atom_site_label_2
_geom_bond_distance
_geom_bond_site_symmetry_2
Sr1 Sr1 3.9779(3) 2_645
Sr1 O1 2.700(2) 4_556
Sr1 O1 2.673(2) 3_655
Sr1 O2 2.539(2) 2_655
Sr1 O2 2.806(2) 4_556
Sr1 O3 2.481(2) 2_655
Sr1 O3 2.715(2) .
Sr1 O4 2.540(2) 2_645
Sr1 O4 2.699(2) .
Sr1 O5 2.792(3) .
Sr1 H5A 2.3558 .
Sr1 C1 3.107(3) 4_556
Sr1 C4 3.059(3) .
O1 Sr1 2.700(2) 4
O1 Sr1 2.673(2) 3_655
O1 C1 1.259(4) .
O2 Sr1 2.806(2) 4
O2 Sr1 2.539(2) 2_645
O2 C1 1.256(4) .
O3 Sr1 2.481(2) 2_645
O3 C4 1.252(4) .
O4 Sr1 2.540(2) 2_655
O4 C4 1.266(4) .
O5 H5A 0.8504 .
O5 H5B 0.8479 .
N1 C2 1.375(4) .
N1 C5 1.327(4) .
N2 C3 1.380(4) .
N2 C5 1.352(4) .
N2 H2 0.79(4) .
C1 Sr1 3.107(3) 4
C1 C2 1.501(5) .
C2 C3 1.374(4) .
C3 C4 1.493(4) .
C5 C6 1.471(5) .
C6 C7 1.380(5) .
C6 C11 1.388(5) .
C7 H7 0.9300 .
C7 C8 1.375(6) .
C8 H8 0.9300 .
C8 C9 1.375(6) .
C9 C10 1.371(7) .
C9 C12 1.524(6) .
C10 H10 0.9300 .
C10 C11 1.398(6) .
C11 H11 0.9300 .
C12 H12A 0.9600 .
C12 H12B 0.9600 .
C12 H12C 0.9600 .

loop_
_geom_hbond_atom_site_label_D
_geom_hbond_atom_site_label_H
_geom_hbond_atom_site_label_A
_geom_hbond_distance_DH
_geom_hbond_distance_HA
_geom_hbond_distance_DA
_geom_hbond_angle_DHA
_geom_hbond_site_symmetry_A
O5 H5A O2 0.85 2.21 3.060(4) 179.6 2_655
O5 H5B N1 0.85 1.97 2.803(4) 167.0 3_655
N2 H2 O5 0.79(4) 2.20(4) 2.987(4) 174(4) 2_655

loop_
_geom_torsion_atom_site_label_1
_geom_torsion_atom_site_label_2
_geom_torsion_atom_site_label_3
_geom_torsion_atom_site_label_4
_geom_torsion
_geom_torsion_site_symmetry_1
_geom_torsion_site_symmetry_4
Sr1 Sr1 O3 C4 -138.4(2) 2_645 .
Sr1 Sr1 O4 Sr1 146.79(7) 2_645 2_655
Sr1 Sr1 O4 C4 17.03(18) 2_645 .
Sr1 Sr1 C4 O3 28.80(15) 2_645 .
Sr1 Sr1 C4 O4 -160.0(2) 2_645 .
Sr1 Sr1 C4 C3 -85(2) 2_645 .
Sr1 O1 C1 Sr1 102.2(2) 3_655 4
Sr1 O1 C1 O2 16.5(3) 4 .
Sr1 O1 C1 O2 118.7(3) 3_655 .
Sr1 O1 C1 C2 -161.7(2) 4 .
Sr1 O1 C1 C2 -59.5(4) 3_655 .
Sr1 O2 C1 Sr1 -147.6(5) 2_645 4
Sr1 O2 C1 O1 -163.4(3) 2_645 .
Sr1 O2 C1 O1 -15.8(3) 4 .
Sr1 O2 C1 C2 14.7(7) 2_645 .
Sr1 O2 C1 C2 162.4(3) 4 .
Sr1 O3 C4 Sr1 -108.2(3) 2_645 .
Sr1 O3 C4 O4 -9.3(3) . .
Sr1 O3 C4 O4 -117.5(3) 2_645 .
Sr1 O3 C4 C3 173.6(3) . .
Sr1 O3 C4 C3 65.4(4) 2_645 .
Sr1 O4 C4 Sr1 -104.4(2) 2_655 .
Sr1 O4 C4 O3 9.4(3) . .
Sr1 O4 C4 O3 -95.0(3) 2_655 .
Sr1 O4 C4 C3 -173.4(2) . .
Sr1 O4 C4 C3 82.2(3) 2_655 .
Sr1 C1 C2 N1 -92.9(8) 4 .
Sr1 C1 C2 C3 80.7(8) 4 .
O1 Sr1 O3 Sr1 -140.28(9) 3_655 2_645
O1 Sr1 O3 Sr1 47.32(8) 4_556 2_645
O1 Sr1 O3 C4 -91.10(19) 4_556 .
O1 Sr1 O3 C4 81.30(18) 3_655 .
O1 Sr1 O4 Sr1 -170.64(9) 4_556 2_655
O1 Sr1 O4 Sr1 41.31(7) 3_655 2_655
O1 Sr1 O4 C4 59.60(19) 4_556 .
O1 Sr1 O4 C4 -88.45(19) 3_655 .
O1 Sr1 C4 O3 -89.62(18) 3_655 .
O1 Sr1 C4 O3 76.50(18) 4_556 .
O1 Sr1 C4 O4 -112.3(2) 4_556 .
O1 Sr1 C4 O4 81.55(19) 3_655 .
O1 Sr1 C4 C3 156(2) 3_655 .
O1 Sr1 C4 C3 -37(2) 4_556 .
O1 C1 C2 N1 -20.8(5) . .
O1 C1 C2 C3 152.8(3) . .
O2 Sr1 O3 Sr1 -11.5(5) 2_655 2_645
O2 Sr1 O3 Sr1 47.39(9) 4_556 2_645
O2 Sr1 O3 C4 -149.9(5) 2_655 .
O2 Sr1 O3 C4 -91.02(18) 4_556 .
O2 Sr1 O4 Sr1 -134.65(7) 4_556 2_655
O2 Sr1 O4 Sr1 -60.70(14) 2_655 2_655
O2 Sr1 O4 C4 95.58(19) 4_556 .
O2 Sr1 O4 C4 169.54(17) 2_655 .
O2 Sr1 C4 O3 96.89(18) 4_556 .
O2 Sr1 C4 O3 165.2(2) 2_655 .
O2 Sr1 C4 O4 -91.94(19) 4_556 .
O2 Sr1 C4 O4 -23.6(4) 2_655 .
O2 Sr1 C4 C3 51(2) 2_655 .
O2 Sr1 C4 C3 -17(2) 4_556 .
O2 C1 C2 N1 160.9(3) . .
O2 C1 C2 C3 -25.4(6) . .
O3 Sr1 O3 Sr1 174.22(10) 2_655 2_645
O3 Sr1 O3 C4 35.80(17) 2_655 .
O3 Sr1 O4 Sr1 124.95(12) . 2_655
O3 Sr1 O4 Sr1 -27.09(7) 2_655 2_655
O3 Sr1 O4 C4 -156.8(2) 2_655 .
O3 Sr1 O4 C4 -4.81(17) . .
O3 Sr1 C4 O3 -148.59(15) 2_655 .
O3 Sr1 C4 O4 22.58(19) 2_655 .
O3 Sr1 C4 O4 171.2(3) . .
O3 Sr1 C4 C3 -114(2) . .
O3 Sr1 C4 C3 98(2) 2_655 .
O4 Sr1 O3 Sr1 143.28(12) . 2_645
O4 Sr1 O3 Sr1 -27.17(8) 2_645 2_645
O4 Sr1 O3 C4 -165.59(19) 2_645 .
O4 Sr1 O3 C4 4.87(17) . .
O4 Sr1 O4 Sr1 135.76(10) 2_645 2_655
O4 Sr1 O4 C4 6.00(18) 2_645 .
O4 Sr1 C4 O3 13.97(19) 2_645 .
O4 Sr1 C4 O3 -171.2(3) . .
O4 Sr1 C4 O4 -174.86(16) 2_645 .
O4 Sr1 C4 C3 75(2) . .
O4 Sr1 C4 C3 -100(2) 2_645 .
O5 Sr1 O3 Sr1 -87.97(9) . 2_645
O5 Sr1 O3 C4 133.62(18) . .
O5 Sr1 O4 Sr1 47.15(11) . 2_655
O5 Sr1 O4 C4 -82.6(2) . .
O5 Sr1 C4 O3 -55.7(2) . .
O5 Sr1 C4 O4 115.50(18) . .
O5 Sr1 C4 C3 -170(2) . .
N1 C2 C3 N2 -0.6(4) . .
N1 C2 C3 C4 168.0(3) . .
N1 C5 C6 C7 -165.3(4) . .
N1 C5 C6 C11 18.4(6) . .
N2 C3 C4 Sr1 -79(2) . .
N2 C3 C4 O3 169.7(3) . .
N2 C3 C4 O4 -7.6(4) . .
N2 C5 C6 C7 16.2(6) . .
N2 C5 C6 C11 -160.1(4) . .
C1 Sr1 O3 Sr1 43.96(8) 4_556 2_645
C1 Sr1 O3 C4 -94.46(19) 4_556 .
C1 Sr1 O4 Sr1 -155.03(8) 4_556 2_655
C1 Sr1 O4 C4 75.21(19) 4_556 .
C1 Sr1 C4 O3 83.87(18) 4_556 .
C1 Sr1 C4 O4 -104.96(19) 4_556 .
C1 Sr1 C4 C3 -30(2) 4_556 .
C1 C2 C3 N2 -174.7(3) . .
C1 C2 C3 C4 -6.1(7) . .
C2 N1 C5 N2 0.7(4) . .
C2 N1 C5 C6 -178.0(3) . .
C2 C3 C4 Sr1 113(2) . .
C2 C3 C4 O3 2.2(6) . .
C2 C3 C4 O4 -175.1(4) . .
C3 N2 C5 N1 -1.1(4) . .
C3 N2 C5 C6 177.7(3) . .
C4 Sr1 O3 Sr1 138.4(2) . 2_645
C4 Sr1 O4 Sr1 129.8(2) . 2_655
C5 N1 C2 C1 174.9(3) . .
C5 N1 C2 C3 -0.1(4) . .
C5 N2 C3 C2 1.0(4) . .
C5 N2 C3 C4 -170.0(3) . .
C5 C6 C7 C8 -176.7(4) . .
C5 C6 C11 C10 176.4(4) . .
C6 C7 C8 C9 0.6(8) . .
C7 C6 C11 C10 0.0(6) . .
C7 C8 C9 C10 -0.4(8) . .
C7 C8 C9 C12 179.3(5) . .
C8 C9 C10 C11 0.0(7) . .
C9 C10 C11 C6 0.2(7) . .
C11 C6 C7 C8 -0.4(7) . .
C12 C9 C10 C11 -179.7(4) . .
